data_2019122
loop_
_publ_author_name
'Wang, Yu-Hong'
'Song, Rui-Feng'
'Jiang, Fan'

_publ_section_title
;
 A three-dimensional Cu--Na heteronuclear coordination polymer based on
 iminodiacetic acid
;
_journal_coeditor_code EG3129
_journal_issue 9
_journal_name_full 'Acta Crystallographica Section C'
_journal_page_first 1026
_journal_page_last 1029
_journal_paper_doi 10.1107/S0108270113022075
_journal_volume 69
_journal_year 2013
_chemical_formula_iupac '[Cu3 Na2 (C4 H5 N O4)4 (H2 O)2]'
_chemical_formula_sum 'C16 H24 Cu3 N4 Na2 O18'
_chemical_formula_weight 796.99
_chemical_name_systematic
;
Poly[diaquatetra-\m~4~-iminodiacetato-copper(II)sodium(I)]
;
_space_group_IT_number 14
_symmetry_cell_setting monoclinic
_symmetry_space_group_name_Hall '-P 2ybc'
_symmetry_space_group_name_H-M 'P 1 21/c 1'
_atom_sites_solution_hydrogens geom
_atom_sites_solution_primary direct
_atom_sites_solution_secondary difmap
_audit_creation_method SHELXL97
_cell_angle_alpha 90.00
_cell_angle_beta 103.632(4)
_cell_angle_gamma 90.00
_cell_formula_units_Z 2
_cell_length_a 8.9432(18)
_cell_length_b 9.8441(18)
_cell_length_c 14.470(3)
_cell_measurement_reflns_used 5930
_cell_measurement_temperature 223(2)
_cell_measurement_theta_max 27.5
_cell_measurement_theta_min 3.0
_cell_volume 1238.0(4)
_computing_cell_refinement 'CrystalClear (Rigaku, 2001)'
_computing_data_collection 'CrystalClear (Rigaku, 2001)'
_computing_data_reduction 'CrystalStructure (Rigaku, 2001)'
_computing_molecular_graphics 'SHELXTL (Sheldrick, 2008)'
_computing_publication_material 'SHELXTL (Sheldrick, 2008)'
_computing_structure_refinement 'SHELXL97 (Sheldrick, 2008)'
_computing_structure_solution 'SHELXS97 (Sheldrick, 2008)'
_diffrn_ambient_temperature 223(2)
_diffrn_detector_area_resol_mean 14.63
_diffrn_measured_fraction_theta_full 0.993
_diffrn_measured_fraction_theta_max 0.993
_diffrn_measurement_device_type 'Rigaku Saturn'
_diffrn_measurement_method \w
_diffrn_radiation_monochromator graphite
_diffrn_radiation_source 'fine-focus sealed tube'
_diffrn_radiation_type MoK\a
_diffrn_radiation_wavelength 0.71075
_diffrn_reflns_av_R_equivalents 0.0254
_diffrn_reflns_av_sigmaI/netI 0.0339
_diffrn_reflns_limit_h_max 11
_diffrn_reflns_limit_h_min -8
_diffrn_reflns_limit_k_max 12
_diffrn_reflns_limit_k_min -10
_diffrn_reflns_limit_l_max 15
_diffrn_reflns_limit_l_min -18
_diffrn_reflns_number 6895
_diffrn_reflns_theta_full 27.49
_diffrn_reflns_theta_max 27.49
_diffrn_reflns_theta_min 3.13
_exptl_absorpt_coefficient_mu 2.687
_exptl_absorpt_correction_T_max 0.6155
_exptl_absorpt_correction_T_min 0.4128
_exptl_absorpt_correction_type multi-scan
_exptl_absorpt_process_details '(REQAB; Jacobson, 1998)'
_exptl_crystal_colour blue
_exptl_crystal_density_diffrn 2.138
_exptl_crystal_density_method 'not measured'
_exptl_crystal_description block
_exptl_crystal_F_000 802
_exptl_crystal_size_max 0.40
_exptl_crystal_size_mid 0.30
_exptl_crystal_size_min 0.20
_refine_diff_density_max 0.400
_refine_diff_density_min -0.383
_refine_ls_extinction_method none
_refine_ls_goodness_of_fit_ref 1.077
_refine_ls_hydrogen_treatment mixed
_refine_ls_matrix_type full
_refine_ls_number_parameters 213
_refine_ls_number_reflns 2830
_refine_ls_number_restraints 4
_refine_ls_restrained_S_all 1.078
_refine_ls_R_factor_all 0.0393
_refine_ls_R_factor_gt 0.0306
_refine_ls_shift/su_max 0.000
_refine_ls_shift/su_mean 0.000
_refine_ls_structure_factor_coef Fsqd
_refine_ls_weighting_details 'calc w = 1/[\s^2^(Fo^2^)+(0.0355P)^2^+0.2790P] where P=(Fo^2^+2Fc^2^)/3'
_refine_ls_weighting_scheme calc
_refine_ls_wR_factor_gt 0.0693
_refine_ls_wR_factor_ref 0.0728
_reflns_number_gt 2473
_reflns_number_total 2830
_reflns_threshold_expression I>2\s(I)
_cod_data_source_file eg3129.cif
_cod_data_source_block I
_cod_original_cell_volume 1238.1(4)
_cod_original_sg_symbol_H-M 'P 21/c'
_cod_database_code 2019122
_cod_database_fobs_code 2019122

loop_
_symmetry_equiv_pos_as_xyz
'x, y, z'
'-x, y+1/2, -z+1/2'
'-x, -y, -z'
'x, -y-1/2, z-1/2'

loop_
_atom_site_type_symbol
_atom_site_label
_atom_site_fract_x
_atom_site_fract_y
_atom_site_fract_z
_atom_site_U_iso_or_equiv
_atom_site_adp_type
_atom_site_calc_flag
_atom_site_refinement_flags
_atom_site_occupancy
_atom_site_symmetry_multiplicity
Cu Cu1 0.40735(3) 0.66243(3) 0.63796(2) 0.01676(10) Uani d . 1 1
Cu Cu2 0.5000 1.0000 0.5000 0.01532(11) Uani d S 1 2
Na Na1 0.02804(11) 0.62325(10) 0.63873(7) 0.0218(2) Uani d . 1 1
O O1 0.6107(2) 0.73572(18) 0.69804(13) 0.0237(4) Uani d . 1 1
O O2 0.8569(2) 0.67501(18) 0.74221(13) 0.0247(4) Uani d . 1 1
O O3 0.2469(2) 0.55865(17) 0.54944(12) 0.0217(4) Uani d . 1 1
O O4 0.2022(2) 0.35365(17) 0.48315(13) 0.0241(4) Uani d . 1 1
O O5 0.3487(2) 0.83648(17) 0.57967(13) 0.0232(4) Uani d . 1 1
O O6 0.1070(2) 0.83560(18) 0.59614(14) 0.0256(4) Uani d . 1 1
O O7 0.45416(19) 0.91655(17) 0.37452(11) 0.0190(4) Uani d . 1 1
O O8 0.2646(2) 0.86522(18) 0.25060(12) 0.0217(4) Uani d . 1 1
O O9 -0.0069(3) 0.3863(2) 0.63865(16) 0.0351(5) Uani d D 1 1
N N1 0.5050(2) 0.4823(2) 0.67410(15) 0.0177(4) Uani d D 1 1
N N2 0.2811(2) 1.0622(2) 0.46430(13) 0.0142(4) Uani d D 1 1
C C1 0.7190(3) 0.6474(2) 0.71275(17) 0.0188(5) Uani d . 1 1
C C2 0.6733(3) 0.5000(2) 0.69110(18) 0.0181(5) Uani d . 1 1
H H2A 0.7075 0.4706 0.6347 0.022 Uiso calc R 1 1
H H2B 0.7246 0.4429 0.7447 0.022 Uiso calc R 1 1
C C3 0.4333(3) 0.3833(3) 0.60075(19) 0.0233(6) Uani d . 1 1
H H3A 0.4162 0.2980 0.6316 0.028 Uiso calc R 1 1
H H3B 0.5038 0.3646 0.5597 0.028 Uiso calc R 1 1
C C4 0.2813(3) 0.4335(2) 0.54014(17) 0.0186(5) Uani d . 1 1
C C5 0.2169(3) 0.8904(3) 0.57446(17) 0.0178(5) Uani d . 1 1
C C6 0.2041(3) 1.0386(2) 0.54247(17) 0.0158(5) Uani d . 1 1
H H6A 0.0953 1.0635 0.5214 0.019 Uiso calc R 1 1
H H6B 0.2509 1.0969 0.5964 0.019 Uiso calc R 1 1
C C7 0.2022(3) 0.9939(3) 0.37500(17) 0.0201(5) Uani d . 1 1
H H7A 0.1467 1.0618 0.3303 0.024 Uiso calc R 1 1
H H7B 0.1267 0.9294 0.3885 0.024 Uiso calc R 1 1
C C8 0.3142(3) 0.9194(2) 0.32982(16) 0.0157(5) Uani d . 1 1
H H9 0.036(4) 0.320(3) 0.669(3) 0.066(13) Uiso d D 1 1
H H9A -0.045(5) 0.365(4) 0.5850(16) 0.064(14) Uiso d D 1 1
H H20 0.277(3) 1.1511(17) 0.4548(19) 0.017(7) Uiso d D 1 1
H H10 0.486(3) 0.459(3) 0.7305(15) 0.026(8) Uiso d D 1 1

loop_
_atom_site_aniso_label
_atom_site_aniso_U_11
_atom_site_aniso_U_22
_atom_site_aniso_U_33
_atom_site_aniso_U_12
_atom_site_aniso_U_13
_atom_site_aniso_U_23
Cu1 0.01521(16) 0.01300(15) 0.02098(17) 0.00062(11) 0.00208(12) 0.00038(12)
Cu2 0.0122(2) 0.0177(2) 0.0151(2) 0.00113(15) 0.00143(16) -0.00322(16)
Na1 0.0167(5) 0.0233(5) 0.0243(5) -0.0007(4) 0.0023(4) 0.0043(4)
O1 0.0192(10) 0.0184(9) 0.0315(10) -0.0011(7) 0.0020(8) -0.0008(8)
O2 0.0175(9) 0.0291(10) 0.0257(9) -0.0025(8) 0.0017(7) -0.0049(8)
O3 0.0213(10) 0.0162(8) 0.0235(9) 0.0024(7) -0.0033(7) -0.0017(7)
O4 0.0264(10) 0.0179(9) 0.0239(9) -0.0014(7) -0.0020(8) -0.0034(7)
O5 0.0175(9) 0.0163(8) 0.0358(10) 0.0028(7) 0.0064(8) 0.0050(8)
O6 0.0191(10) 0.0228(9) 0.0361(10) 0.0000(7) 0.0089(8) 0.0109(8)
O7 0.0141(9) 0.0234(9) 0.0184(8) 0.0024(7) 0.0013(7) -0.0044(7)
O8 0.0174(9) 0.0292(10) 0.0177(8) -0.0023(7) 0.0028(7) -0.0066(8)
O9 0.0461(14) 0.0271(11) 0.0310(12) 0.0037(10) 0.0066(11) 0.0041(10)
N1 0.0140(11) 0.0192(10) 0.0192(10) 0.0001(8) 0.0025(8) 0.0004(9)
N2 0.0160(10) 0.0120(9) 0.0143(9) 0.0011(8) 0.0031(8) 0.0005(8)
C1 0.0188(13) 0.0236(13) 0.0137(11) -0.0005(10) 0.0035(9) 0.0003(10)
C2 0.0135(12) 0.0190(12) 0.0215(12) 0.0015(9) 0.0032(10) 0.0032(10)
C3 0.0217(14) 0.0149(12) 0.0300(14) -0.0013(10) -0.0005(11) -0.0036(11)
C4 0.0204(13) 0.0191(12) 0.0166(11) -0.0007(10) 0.0052(10) 0.0025(10)
C5 0.0175(12) 0.0203(12) 0.0146(11) 0.0009(10) 0.0014(9) -0.0010(10)
C6 0.0138(12) 0.0153(11) 0.0190(11) 0.0009(9) 0.0052(9) -0.0004(10)
C7 0.0150(12) 0.0276(13) 0.0159(11) 0.0013(10) 0.0000(9) -0.0034(11)
C8 0.0170(12) 0.0150(11) 0.0152(11) 0.0000(9) 0.0043(9) 0.0025(9)

loop_
_atom_type_symbol
_atom_type_description
_atom_type_scat_dispersion_real
_atom_type_scat_dispersion_imag
_atom_type_scat_source
C C 0.0033 0.0016 'International Tables Vol C Tables 4.2.6.8 and 6.1.1.4'
H H 0.0000 0.0000 'International Tables Vol C Tables 4.2.6.8 and 6.1.1.4'
N N 0.0061 0.0033 'International Tables Vol C Tables 4.2.6.8 and 6.1.1.4'
O O 0.0106 0.0060 'International Tables Vol C Tables 4.2.6.8 and 6.1.1.4'
Cu Cu 0.3201 1.2651 'International Tables Vol C Tables 4.2.6.8 and 6.1.1.4'
Na Na 0.0362 0.0249 'International Tables Vol C Tables 4.2.6.8 and 6.1.1.4'

loop_
_geom_angle_atom_site_label_1
_geom_angle_atom_site_label_2
_geom_angle_atom_site_label_3
_geom_angle_site_symmetry_1
_geom_angle_site_symmetry_3
_geom_angle
_geom_angle_publ_flag
O5 Cu1 O1 . . 89.72(8) y
O5 Cu1 O3 . . 95.46(7) y
O1 Cu1 O3 . . 159.67(8) y
O5 Cu1 N1 . . 164.57(8) y
O1 Cu1 N1 . . 84.70(8) y
O3 Cu1 N1 . . 85.19(8) y
O5 Cu1 O8 . 4_576 105.95(7) y
O1 Cu1 O8 . 4_576 109.85(7) y
O3 Cu1 O8 . 4_576 87.64(7) y
N1 Cu1 O8 . 4_576 89.48(8) y
O5 Cu1 Na1 . . 86.21(6) ?
O1 Cu1 Na1 . . 149.15(6) ?
O3 Cu1 Na1 . . 51.07(6) ?
N1 Cu1 Na1 . . 105.84(6) ?
O8 Cu1 Na1 4_576 . 43.16(5) ?
O5 Cu1 Cu2 . . 28.76(5) ?
O1 Cu1 Cu2 . . 68.98(5) ?
O3 Cu1 Cu2 . . 107.85(5) ?
N1 Cu1 Cu2 . . 136.89(6) ?
O8 Cu1 Cu2 4_576 . 130.82(5) ?
Na1 Cu1 Cu2 . . 114.312(18) ?
O7 Cu2 O7 3_676 . 180.00(10) ?
O7 Cu2 N2 3_676 3_676 84.85(7) ?
O7 Cu2 N2 . 3_676 95.16(7) y
O7 Cu2 N2 3_676 . 95.15(7) ?
O7 Cu2 N2 . . 84.85(7) y
N2 Cu2 N2 3_676 . 179.9990(10) ?
O7 Cu2 Cu1 3_676 . 84.80(5) ?
O7 Cu2 Cu1 . . 95.20(5) ?
N2 Cu2 Cu1 3_676 . 85.59(6) ?
N2 Cu2 Cu1 . . 94.41(6) ?
O7 Cu2 Cu1 3_676 4_575 171.56(5) ?
O7 Cu2 Cu1 . 4_575 8.44(5) ?
N2 Cu2 Cu1 3_676 4_575 94.45(5) ?
N2 Cu2 Cu1 . 4_575 85.55(5) ?
Cu1 Cu2 Cu1 . 4_575 103.548(12) ?
O6 Na1 O8 . 4_576 81.90(7) y
O6 Na1 O9 . . 159.31(9) y
O8 Na1 O9 4_576 . 98.42(8) y
O6 Na1 O4 . 3_566 88.94(7) y
O8 Na1 O4 4_576 3_566 170.84(8) y
O9 Na1 O4 . 3_566 90.16(8) y
O6 Na1 O2 . 1_455 104.36(8) y
O8 Na1 O2 4_576 1_455 99.28(7) y
O9 Na1 O2 . 1_455 96.04(8) y
O4 Na1 O2 3_566 1_455 82.90(7) y
O6 Na1 O3 . . 77.49(7) y
O8 Na1 O3 4_576 . 72.52(6) y
O9 Na1 O3 . . 82.86(7) y
O4 Na1 O3 3_566 . 105.60(7) y
O2 Na1 O3 1_455 . 171.40(7) y
O6 Na1 Cu1 . . 62.35(5) ?
O8 Na1 Cu1 4_576 . 42.40(5) ?
O9 Na1 Cu1 . . 104.10(7) ?
O4 Na1 Cu1 3_566 . 132.18(6) ?
O2 Na1 Cu1 1_455 . 138.35(6) ?
O3 Na1 Cu1 . . 35.10(4) ?
C1 O1 Cu1 . . 114.22(16) ?
C1 O2 Na1 . 1_655 117.55(16) ?
C4 O3 Cu1 . . 114.20(15) ?
C4 O3 Na1 . . 120.09(16) ?
Cu1 O3 Na1 . . 93.83(7) ?
C4 O4 Na1 . 3_566 133.80(16) ?
C5 O5 Cu1 . . 123.13(16) ?
C5 O6 Na1 . . 140.55(17) ?
C8 O7 Cu2 . . 115.63(15) ?
C8 O8 Cu1 . 4_575 124.26(16) ?
C8 O8 Na1 . 4_575 132.95(16) ?
Cu1 O8 Na1 4_575 4_575 94.44(7) ?
Na1 O9 H9 . . 137(3) ?
Na1 O9 H9A . . 107(3) ?
H9 O9 H9A . . 110(4) ?
C3 N1 C2 . . 116.9(2) ?
C3 N1 Cu1 . . 108.09(15) ?
C2 N1 Cu1 . . 107.77(14) ?
C3 N1 H10 . . 110.2(19) ?
C2 N1 H10 . . 106.1(19) ?
Cu1 N1 H10 . . 107.4(19) ?
C6 N2 C7 . . 112.70(19) ?
C6 N2 Cu2 . . 111.04(14) ?
C7 N2 Cu2 . . 108.81(15) ?
C6 N2 H20 . . 105.4(18) ?
C7 N2 H20 . . 108.7(18) ?
Cu2 N2 H20 . . 110.1(18) ?
O2 C1 O1 . . 124.2(2) ?
O2 C1 C2 . . 118.6(2) ?
O1 C1 C2 . . 117.2(2) ?
N1 C2 C1 . . 111.18(19) ?
N1 C2 H2A . . 109.4 ?
C1 C2 H2A . . 109.4 ?
N1 C2 H2B . . 109.4 ?
C1 C2 H2B . . 109.4 ?
H2A C2 H2B . . 108.0 ?
N1 C3 C4 . . 112.3(2) ?
N1 C3 H3A . . 109.1 ?
C4 C3 H3A . . 109.1 ?
N1 C3 H3B . . 109.1 ?
C4 C3 H3B . . 109.1 ?
H3A C3 H3B . . 107.9 ?
O4 C4 O3 . . 124.6(2) ?
O4 C4 C3 . . 118.2(2) ?
O3 C4 C3 . . 117.2(2) ?
O6 C5 O5 . . 125.9(2) ?
O6 C5 C6 . . 119.4(2) ?
O5 C5 C6 . . 114.6(2) ?
N2 C6 C5 . . 111.61(19) ?
N2 C6 H6A . . 109.3 ?
C5 C6 H6A . . 109.3 ?
N2 C6 H6B . . 109.3 ?
C5 C6 H6B . . 109.3 ?
H6A C6 H6B . . 108.0 ?
N2 C7 C8 . . 111.8(2) ?
N2 C7 H7A . . 109.3 ?
C8 C7 H7A . . 109.3 ?
N2 C7 H7B . . 109.3 ?
C8 C7 H7B . . 109.3 ?
H7A C7 H7B . . 107.9 ?
O8 C8 O7 . . 123.7(2) ?
O8 C8 C7 . . 118.5(2) ?
O7 C8 C7 . . 117.8(2) ?

loop_
_geom_bond_atom_site_label_1
_geom_bond_atom_site_label_2
_geom_bond_site_symmetry_2
_geom_bond_distance
_geom_bond_publ_flag
Cu1 O5 . 1.9270(17) y
Cu1 O1 . 1.9589(18) y
Cu1 O3 . 1.9690(17) y
Cu1 N1 . 1.991(2) y
Cu1 O8 4_576 2.3109(18) y
Cu1 Na1 . 3.4168(12) ?
Cu1 Cu2 . 4.0613(6) ?
Cu2 O7 3_676 1.9466(16) ?
Cu2 O7 . 1.9466(16) y
Cu2 N2 3_676 2.000(2) ?
Cu2 N2 . 2.000(2) y
Cu2 Cu1 4_575 5.3519(11) y
Na1 O6 . 2.335(2) y
Na1 O8 4_576 2.344(2) y
Na1 O9 . 2.354(2) y
Na1 O4 3_566 2.385(2) y
Na1 O2 1_455 2.434(2) y
Na1 O3 . 2.664(2) y
O1 C1 . 1.282(3) ?
O2 C1 . 1.236(3) ?
O2 Na1 1_655 2.434(2) ?
O3 C4 . 1.284(3) ?
O4 C4 . 1.235(3) ?
O4 Na1 3_566 2.385(2) ?
O5 C5 . 1.279(3) ?
O6 C5 . 1.225(3) ?
O7 C8 . 1.267(3) ?
O8 C8 . 1.247(3) ?
O8 Cu1 4_575 2.3109(18) ?
O8 Na1 4_575 2.344(2) ?
O9 H9 . 0.829(19) ?
O9 H9A . 0.800(19) ?
N1 C3 . 1.472(3) ?
N1 C2 . 1.477(3) ?
N1 H10 . 0.900(17) ?
N2 C6 . 1.474(3) ?
N2 C7 . 1.480(3) ?
N2 H20 . 0.885(17) ?
C1 C2 . 1.520(3) ?
C2 H2A . 0.9800 ?
C2 H2B . 0.9800 ?
C3 C4 . 1.516(3) ?
C3 H3A . 0.9800 ?
C3 H3B . 0.9800 ?
C5 C6 . 1.527(3) ?
C6 H6A . 0.9800 ?
C6 H6B . 0.9800 ?
C7 C8 . 1.509(3) ?
C7 H7A . 0.9800 ?
C7 H7B . 0.9800 ?

loop_
_geom_hbond_atom_site_label_D
_geom_hbond_atom_site_label_H
_geom_hbond_atom_site_label_A
_geom_hbond_site_symmetry_A
_geom_hbond_distance_DH
_geom_hbond_distance_HA
_geom_hbond_distance_DA
_geom_hbond_angle_DHA
O9 H9 O2 2_646 0.829(19) 2.01(2) 2.830(3) 173(4)
O9 H9A O3 3_566 0.800(19) 2.44(3) 3.091(3) 139(4)
N2 H20 O4 1_565 0.885(17) 2.17(2) 2.982(3) 152(2)
N1 H10 O7 4_576 0.900(17) 2.49(2) 3.199(3) 136(2)

loop_
_geom_torsion_atom_site_label_1
_geom_torsion_atom_site_label_2
_geom_torsion_atom_site_label_3
_geom_torsion_atom_site_label_4
_geom_torsion_site_symmetry_1
_geom_torsion_site_symmetry_4
_geom_torsion
O5 Cu1 Cu2 O7 . 3_676 81.51(13)
O1 Cu1 Cu2 O7 . 3_676 -52.08(8)
O3 Cu1 Cu2 O7 . 3_676 149.24(7)
N1 Cu1 Cu2 O7 . 3_676 -108.34(10)
O8 Cu1 Cu2 O7 4_576 3_676 46.47(8)
Na1 Cu1 Cu2 O7 . 3_676 94.61(5)
O5 Cu1 Cu2 O7 . . -98.48(13)
O1 Cu1 Cu2 O7 . . 127.92(8)
O3 Cu1 Cu2 O7 . . -30.76(7)
N1 Cu1 Cu2 O7 . . 71.66(10)
O8 Cu1 Cu2 O7 4_576 . -133.52(8)
Na1 Cu1 Cu2 O7 . . -85.39(5)
O5 Cu1 Cu2 N2 . 3_676 166.73(13)
O1 Cu1 Cu2 N2 . 3_676 33.14(8)
O3 Cu1 Cu2 N2 . 3_676 -125.55(8)
N1 Cu1 Cu2 N2 . 3_676 -23.13(10)
O8 Cu1 Cu2 N2 4_576 3_676 131.69(8)
Na1 Cu1 Cu2 N2 . 3_676 179.82(6)
O5 Cu1 Cu2 N2 . . -13.27(13)
O1 Cu1 Cu2 N2 . . -146.86(8)
O3 Cu1 Cu2 N2 . . 54.45(8)
N1 Cu1 Cu2 N2 . . 156.88(10)
O8 Cu1 Cu2 N2 4_576 . -48.31(8)
Na1 Cu1 Cu2 N2 . . -0.18(6)
O5 Cu1 Cu2 Cu1 . 4_575 -99.75(12)
O1 Cu1 Cu2 Cu1 . 4_575 126.66(6)
O3 Cu1 Cu2 Cu1 . 4_575 -32.02(6)
N1 Cu1 Cu2 Cu1 . 4_575 70.40(9)
O8 Cu1 Cu2 Cu1 4_576 4_575 -134.79(6)
Na1 Cu1 Cu2 Cu1 . 4_575 -86.65(2)
O5 Cu1 Na1 O6 . . -8.52(8)
O1 Cu1 Na1 O6 . . 74.56(12)
O3 Cu1 Na1 O6 . . -108.66(9)
N1 Cu1 Na1 O6 . . -178.71(9)
O8 Cu1 Na1 O6 4_576 . 109.74(9)
Cu2 Cu1 Na1 O6 . . -14.79(6)
O5 Cu1 Na1 O8 . 4_576 -118.25(9)
O1 Cu1 Na1 O8 . 4_576 -35.18(13)
O3 Cu1 Na1 O8 . 4_576 141.60(10)
N1 Cu1 Na1 O8 . 4_576 71.55(9)
Cu2 Cu1 Na1 O8 . 4_576 -124.53(7)
O5 Cu1 Na1 O9 . . 154.68(9)
O1 Cu1 Na1 O9 . . -122.24(12)
O3 Cu1 Na1 O9 . . 54.53(9)
N1 Cu1 Na1 O9 . . -15.51(9)
O8 Cu1 Na1 O9 4_576 . -87.07(9)
Cu2 Cu1 Na1 O9 . . 148.41(6)
O5 Cu1 Na1 O4 . 3_566 51.29(9)
O1 Cu1 Na1 O4 . 3_566 134.37(12)
O3 Cu1 Na1 O4 . 3_566 -48.85(9)
N1 Cu1 Na1 O4 . 3_566 -118.90(10)
O8 Cu1 Na1 O4 4_576 3_566 169.55(11)
Cu2 Cu1 Na1 O4 . 3_566 45.02(8)
O5 Cu1 Na1 O2 . 1_455 -88.86(10)
O1 Cu1 Na1 O2 . 1_455 -5.78(15)
O3 Cu1 Na1 O2 . 1_455 170.99(11)
N1 Cu1 Na1 O2 . 1_455 100.95(11)
O8 Cu1 Na1 O2 4_576 1_455 29.40(10)
Cu2 Cu1 Na1 O2 . 1_455 -95.13(9)
O5 Cu1 Na1 O3 . . 100.15(9)
O1 Cu1 Na1 O3 . . -176.77(12)
N1 Cu1 Na1 O3 . . -70.05(9)
O8 Cu1 Na1 O3 4_576 . -141.60(10)
Cu2 Cu1 Na1 O3 . . 93.87(7)
O5 Cu1 O1 C1 . . -150.64(18)
O3 Cu1 O1 C1 . . -45.5(3)
N1 Cu1 O1 C1 . . 14.95(17)
O8 Cu1 O1 C1 4_576 . 102.48(17)
Na1 Cu1 O1 C1 . . 127.25(16)
Cu2 Cu1 O1 C1 . . -130.24(18)
O5 Cu1 O3 C4 . . 153.84(17)
O1 Cu1 O3 C4 . . 49.7(3)
N1 Cu1 O3 C4 . . -10.68(18)
O8 Cu1 O3 C4 4_576 . -100.35(17)
Na1 Cu1 O3 C4 . . -125.52(19)
Cu2 Cu1 O3 C4 . . 127.27(16)
O5 Cu1 O3 Na1 . . -80.64(7)
O1 Cu1 O3 Na1 . . 175.24(18)
N1 Cu1 O3 Na1 . . 114.84(8)
O8 Cu1 O3 Na1 4_576 . 25.17(6)
Cu2 Cu1 O3 Na1 . . -107.21(5)
O6 Na1 O3 C4 . . -179.82(18)
O8 Na1 O3 C4 4_576 . 94.85(17)
O9 Na1 O3 C4 . . -6.34(17)
O4 Na1 O3 C4 3_566 . -94.50(17)
O2 Na1 O3 C4 1_455 . 76.8(5)
Cu1 Na1 O3 C4 . . 120.90(19)
O6 Na1 O3 Cu1 . . 59.28(7)
O8 Na1 O3 Cu1 4_576 . -26.05(7)
O9 Na1 O3 Cu1 . . -127.24(8)
O4 Na1 O3 Cu1 3_566 . 144.59(7)
O2 Na1 O3 Cu1 1_455 . -44.1(5)
O1 Cu1 O5 C5 . . -138.0(2)
O3 Cu1 O5 C5 . . 61.7(2)
N1 Cu1 O5 C5 . . 153.4(3)
O8 Cu1 O5 C5 4_576 . -27.4(2)
Na1 Cu1 O5 C5 . . 11.38(19)
Cu2 Cu1 O5 C5 . . 179.4(3)
O8 Na1 O6 C5 4_576 . 52.4(3)
O9 Na1 O6 C5 . . -40.0(4)
O4 Na1 O6 C5 3_566 . -127.6(3)
O2 Na1 O6 C5 1_455 . 150.0(3)
O3 Na1 O6 C5 . . -21.4(3)
Cu1 Na1 O6 C5 . . 12.5(3)
O7 Cu2 O7 C8 3_676 . -47.7(18)
N2 Cu2 O7 C8 3_676 . 172.09(16)
N2 Cu2 O7 C8 . . -7.91(16)
Cu1 Cu2 O7 C8 . . 86.07(16)
Cu1 Cu2 O7 C8 4_575 . -102.3(4)
O5 Cu1 N1 C3 . . -77.7(4)
O1 Cu1 N1 C3 . . -146.98(17)
O3 Cu1 N1 C3 . . 15.36(16)
O8 Cu1 N1 C3 4_576 . 103.03(17)
Na1 Cu1 N1 C3 . . 62.57(17)
Cu2 Cu1 N1 C3 . . -95.76(17)
O5 Cu1 N1 C2 . . 49.4(4)
O1 Cu1 N1 C2 . . -19.82(15)
O3 Cu1 N1 C2 . . 142.52(16)
O8 Cu1 N1 C2 4_576 . -129.81(15)
Na1 Cu1 N1 C2 . . -170.27(14)
Cu2 Cu1 N1 C2 . . 31.40(19)
O7 Cu2 N2 C6 3_676 . -45.84(16)
O7 Cu2 N2 C6 . . 134.17(15)
N2 Cu2 N2 C6 3_676 . -26(4)
Cu1 Cu2 N2 C6 . . 39.32(15)
Cu1 Cu2 N2 C6 4_575 . 142.60(15)
O7 Cu2 N2 C7 3_676 . -170.44(15)
O7 Cu2 N2 C7 . . 9.56(15)
N2 Cu2 N2 C7 3_676 . -151(4)
Cu1 Cu2 N2 C7 . . -85.28(15)
Cu1 Cu2 N2 C7 4_575 . 18.00(14)
Na1 O2 C1 O1 1_655 . -117.7(2)
Na1 O2 C1 C2 1_655 . 61.6(3)
Cu1 O1 C1 O2 . . 173.50(19)
Cu1 O1 C1 C2 . . -5.7(3)
C3 N1 C2 C1 . . 143.4(2)
Cu1 N1 C2 C1 . . 21.5(2)
O2 C1 C2 N1 . . 169.5(2)
O1 C1 C2 N1 . . -11.2(3)
C2 N1 C3 C4 . . -139.3(2)
Cu1 N1 C3 C4 . . -17.6(3)
Na1 O4 C4 O3 3_566 . 4.2(4)
Na1 O4 C4 C3 3_566 . -172.99(17)
Cu1 O3 C4 O4 . . -174.40(19)
Na1 O3 C4 O4 . . 75.4(3)
Cu1 O3 C4 C3 . . 2.8(3)
Na1 O3 C4 C3 . . -107.3(2)
N1 C3 C4 O4 . . -172.2(2)
N1 C3 C4 O3 . . 10.4(3)
Na1 O6 C5 O5 . . -9.0(4)
Na1 O6 C5 C6 . . 174.21(18)
Cu1 O5 C5 O6 . . -7.7(4)
Cu1 O5 C5 C6 . . 169.23(15)
C7 N2 C6 C5 . . 67.7(2)
Cu2 N2 C6 C5 . . -54.7(2)
O6 C5 C6 N2 . . -141.4(2)
O5 C5 C6 N2 . . 41.5(3)
C6 N2 C7 C8 . . -133.5(2)
Cu2 N2 C7 C8 . . -9.9(2)
Cu1 O8 C8 O7 4_575 . -29.6(3)
Na1 O8 C8 O7 4_575 . -169.25(16)
Cu1 O8 C8 C7 4_575 . 149.74(17)
Na1 O8 C8 C7 4_575 . 10.1(3)
Cu2 O7 C8 O8 . . -176.69(18)
Cu2 O7 C8 C7 . . 3.9(3)
N2 C7 C8 O8 . . -175.0(2)
N2 C7 C8 O7 . . 4.4(3)
